data_7038136
loop_
_publ_author_name
'Jin, Xiang-Xiao'
'Yu, Wei-Dong'
'Nie, Yan-Mei'
'Liu, Meng-Shu'
'Yan, Jun'

_publ_section_title
;
 Synthesis and characterization of [(HPO3)6Mo21O60(H2O)4](8-): a new redox
 active heteropoly blue cluster with layered shape containing a phosphite
 template that self-assembles under controlled microwave irradiation.
;
_journal_issue 8
_journal_name_full 'Dalton transactions (Cambridge, England : 2003)'
_journal_page_first 3268
_journal_page_last 3271
_journal_paper_doi 10.1039/c5dt04977f
_journal_volume 45
_journal_year 2016
_chemical_formula_sum 'C16 H110 Mo21 N8 O98 P6'
_chemical_formula_weight 4183.68
_chemical_name_systematic
;
 ?
;
_space_group_IT_number 2
_symmetry_cell_setting triclinic
_symmetry_space_group_name_Hall '-P 1'
_symmetry_space_group_name_H-M 'P -1'
_atom_sites_solution_hydrogens geom
_atom_sites_solution_primary direct
_atom_sites_solution_secondary difmap
_audit_creation_method SHELXL-97
_audit_update_record
;
2016-01-25 deposited with the CCDC.
2016-01-26 downloaded from the CCDC.
;
_cell_angle_alpha 99.020(3)
_cell_angle_beta 90.469(3)
_cell_angle_gamma 107.358(2)
_cell_formula_units_Z 2
_cell_length_a 13.5799(6)
_cell_length_b 20.0897(9)
_cell_length_c 23.0045(10)
_cell_measurement_reflns_used 9871
_cell_measurement_temperature 296(2)
_cell_measurement_theta_max 25.64
_cell_measurement_theta_min 2.19
_cell_volume 5906.0(5)
_computing_cell_refinement 'Bruker SMART'
_computing_data_collection 'Bruker SMART'
_computing_data_reduction 'Bruker SAINT'
_computing_molecular_graphics Wingx
_computing_publication_material Diamond
_computing_structure_refinement 'SHELXL-97 (Sheldrick, 2008)'
_computing_structure_solution 'SHELXL-97 (Sheldrick, 2008)'
_diffrn_ambient_temperature 296(2)
_diffrn_detector_area_resol_mean none
_diffrn_measured_fraction_theta_full 0.984
_diffrn_measured_fraction_theta_max 0.984
_diffrn_measurement_device_type 'CCD area detector'
_diffrn_measurement_method 'phi and omega scans'
_diffrn_radiation_monochromator graphite
_diffrn_radiation_source 'fine-focus sealed tube'
_diffrn_radiation_type MoK\a
_diffrn_radiation_wavelength 0.71073
_diffrn_reflns_av_R_equivalents 0.0000
_diffrn_reflns_av_sigmaI/netI 0.1311
_diffrn_reflns_limit_h_max 16
_diffrn_reflns_limit_h_min -16
_diffrn_reflns_limit_k_max 24
_diffrn_reflns_limit_k_min -24
_diffrn_reflns_limit_l_max 28
_diffrn_reflns_limit_l_min 0
_diffrn_reflns_number 22826
_diffrn_reflns_theta_full 26.00
_diffrn_reflns_theta_max 26.00
_diffrn_reflns_theta_min 1.86
_diffrn_standards_decay_% none
_diffrn_standards_interval_count none
_diffrn_standards_interval_time none
_diffrn_standards_number none
_exptl_absorpt_coefficient_mu 2.338
_exptl_absorpt_correction_T_max 1.0
_exptl_absorpt_correction_T_min 0.6
_exptl_absorpt_correction_type empirical
_exptl_crystal_colour Blue
_exptl_crystal_density_diffrn 2.353
_exptl_crystal_density_method 'not measured'
_exptl_crystal_description Rod
_exptl_crystal_F_000 4036
_exptl_crystal_size_max 0.2
_exptl_crystal_size_mid 0.1
_exptl_crystal_size_min 0.1
_refine_diff_density_max 1.538
_refine_diff_density_min -1.374
_refine_diff_density_rms 0.214
_refine_ls_extinction_method none
_refine_ls_goodness_of_fit_ref 0.966
_refine_ls_hydrogen_treatment mixed
_refine_ls_matrix_type full
_refine_ls_number_parameters 1161
_refine_ls_number_reflns 22826
_refine_ls_number_restraints 35
_refine_ls_restrained_S_all 0.967
_refine_ls_R_factor_all 0.1592
_refine_ls_R_factor_gt 0.0733
_refine_ls_shift/su_max 0.001
_refine_ls_shift/su_mean 0.000
_refine_ls_structure_factor_coef Fsqd
_refine_ls_weighting_details 'calc w=1/[\s^2^(Fo^2^)+(0.1034P)^2^+0.0000P] where P=(Fo^2^+2Fc^2^)/3'
_refine_ls_weighting_scheme calc
_refine_ls_wR_factor_gt 0.1784
_refine_ls_wR_factor_ref 0.2034
_reflns_number_gt 10990
_reflns_number_total 22826
_reflns_threshold_expression >2\s(I)
_cod_data_source_file c5dt04977f2.cif
_cod_data_source_block compound_1
_cod_depositor_comments 'Adding full bibliography for 7038136--7038137.cif.'
_cod_original_sg_symbol_H-M P-1
_cod_database_code 7038136

loop_
_symmetry_equiv_pos_as_xyz
'x, y, z'
'-x, -y, -z'

loop_
_atom_site_label
_atom_site_type_symbol
_atom_site_fract_x
_atom_site_fract_y
_atom_site_fract_z
_atom_site_U_iso_or_equiv
_atom_site_adp_type
_atom_site_occupancy
_atom_site_symmetry_multiplicity
_atom_site_calc_flag
_atom_site_refinement_flags
Mo1 Mo 0.00687(10) 0.82262(6) 0.29226(6) 0.0505(3) Uani 1 1 d .
Mo2 Mo -0.05891(10) 0.75495(6) 0.13244(6) 0.0494(3) Uani 1 1 d .
Mo3 Mo 0.16154(9) 0.72110(6) 0.20503(6) 0.0455(3) Uani 1 1 d .
Mo4 Mo 0.05795(8) 0.54137(6) 0.15817(5) 0.0369(3) Uani 1 1 d .
Mo5 Mo 0.11866(8) 0.60609(6) 0.30515(5) 0.0350(3) Uani 1 1 d .
Mo6 Mo -0.03659(9) 0.70628(6) 0.39147(5) 0.0386(3) Uani 1 1 d .
Mo7 Mo -0.24260(9) 0.73530(6) 0.32348(5) 0.0388(3) Uani 1 1 d .
Mo8 Mo -0.30675(9) 0.66735(6) 0.16366(5) 0.0398(3) Uani 1 1 d .
Mo9 Mo -0.16287(9) 0.57534(6) 0.08395(5) 0.0391(3) Uani 1 1 d .
Mo10 Mo -0.05626(8) 0.44097(6) 0.34038(5) 0.0330(3) Uani 1 1 d .
Mo11 Mo -0.11783(8) 0.37819(5) 0.19717(5) 0.0334(3) Uani 1 1 d .
Mo12 Mo -0.33394(8) 0.41016(5) 0.12443(5) 0.0336(3) Uani 1 1 d .
Mo13 Mo -0.21196(9) 0.53853(6) 0.42451(5) 0.0359(3) Uani 1 1 d .
Mo14 Mo -0.47514(8) 0.50115(6) 0.20080(5) 0.0355(3) Uani 1 1 d .
Mo15 Mo -0.72339(10) 0.16009(6) 0.16683(6) 0.0534(4) Uani 1 1 d .
Mo16 Mo -0.53913(11) 0.09586(7) 0.08323(6) 0.0631(4) Uani 1 1 d .
Mo17 Mo -0.34569(12) 0.06159(7) 0.15159(7) 0.0700(5) Uani 1 1 d .
Mo18 Mo -0.31504(11) 0.09762(7) 0.30970(7) 0.0616(4) Uani 1 1 d .
Mo19 Mo -0.50727(11) 0.12964(7) 0.38987(6) 0.0587(4) Uani 1 1 d .
Mo20 Mo -0.72680(10) 0.15377(7) 0.31243(6) 0.0553(4) Uani 1 1 d .
Mo21 Mo -0.41317(8) 0.56609(6) 0.35867(5) 0.0364(3) Uani 1 1 d .
P1 P -0.1031(2) 0.63143(15) 0.23900(13) 0.0232(7) Uani 1 1 d D
H1 H -0.1649(10) 0.5709(9) 0.2512(2) 0.028 Uiso 1 1 calc RD
P2 P -0.2938(2) 0.44753(16) 0.27962(14) 0.0295(7) Uani 1 1 d D
H2 H -0.3573(10) 0.3881(9) 0.2948(3) 0.035 Uiso 1 1 calc RD
P3 P -0.4476(3) 0.42454(19) 0.42264(16) 0.0421(9) Uani 1 1 d D
H3 H -0.4847(6) 0.4391(3) 0.4757(8) 0.050 Uiso 1 1 calc RD
P4 P -0.5598(3) 0.32909(18) 0.17064(17) 0.0433(9) Uani 1 1 d D
H4 H -0.6164(9) 0.32565(19) 0.1219(8) 0.052 Uiso 1 1 calc RD
P5 P -0.1821(3) 0.27457(18) 0.29751(16) 0.0416(9) Uani 1 1 d D
H5 H -0.0975(13) 0.2519(4) 0.29586(17) 0.050 Uiso 1 1 calc RD
P6 P -0.4989(3) 0.15028(18) 0.23848(16) 0.0403(9) Uani 1 1 d D
H6 H -0.4498(8) 0.2201(11) 0.2470(2) 0.048 Uiso 1 1 calc RD
O1 O -0.3249(6) 0.6410(4) 0.3296(4) 0.045(2) Uani 1 1 d .
O2 O -0.1228(6) 0.6127(4) 0.3936(3) 0.041(2) Uani 1 1 d .
O3 O -0.2909(6) 0.5084(4) 0.3290(3) 0.0322(19) Uani 1 1 d .
O4 O -0.1386(6) 0.4755(4) 0.3953(3) 0.037(2) Uani 1 1 d .
O5 O -0.0544(6) 0.4669(4) 0.1798(3) 0.038(2) Uani 1 1 d .
O6 O 0.0061(6) 0.5305(4) 0.3227(3) 0.040(2) Uani 1 1 d .
O7 O -0.1601(6) 0.3412(4) 0.3442(3) 0.039(2) Uani 1 1 d .
O8 O 0.1267(6) 0.5472(4) 0.2317(4) 0.041(2) Uani 1 1 d .
O9 O 0.0631(6) 0.6692(4) 0.3559(3) 0.037(2) Uani 1 1 d .
O10 O -0.2329(6) 0.4932(4) 0.1198(3) 0.040(2) Uani 1 1 d .
O11 O -0.4750(6) 0.5241(4) 0.2836(4) 0.040(2) Uani 1 1 d .
O12 O -0.1735(7) 0.5595(4) 0.4957(3) 0.050(2) Uani 1 1 d .
O13 O -0.2782(6) 0.7173(4) 0.2420(4) 0.038(2) Uani 1 1 d .
O14 O -0.0260(6) 0.3978(4) 0.2654(3) 0.037(2) Uani 1 1 d .
O15 O -0.1880(6) 0.4374(4) 0.2731(3) 0.0311(19) Uani 1 1 d .
O16 O 0.0069(7) 0.7325(5) 0.4620(4) 0.051(2) Uani 1 1 d .
O17 O -0.0387(6) 0.5616(4) 0.1089(4) 0.040(2) Uani 1 1 d .
O18 O -0.4803(6) 0.4684(4) 0.3822(4) 0.049(2) Uani 1 1 d .
O19 O -0.3510(7) 0.3701(5) 0.0534(4) 0.055(3) Uani 1 1 d .
O20 O -0.3196(6) 0.5808(4) 0.4250(3) 0.044(2) Uani 1 1 d .
O21 O -0.3735(6) 0.5836(4) 0.1958(4) 0.047(2) Uani 1 1 d .
O22 O -0.2839(7) 0.6045(4) 0.0950(3) 0.044(2) Uani 1 1 d .
O23 O -0.1825(7) 0.5360(5) 0.0122(4) 0.061(3) Uani 1 1 d .
O24 O -0.3289(6) 0.4464(4) 0.4317(4) 0.045(2) Uani 1 1 d .
O25 O -0.1580(6) 0.7358(4) 0.3916(4) 0.044(2) Uani 1 1 d .
O26 O -0.2720(7) 0.2171(4) 0.3148(4) 0.054(3) Uani 1 1 d .
O27 O 0.0361(6) 0.4320(5) 0.3836(4) 0.052(2) Uani 1 1 d .
O28 O -0.3390(6) 0.4581(4) 0.2224(3) 0.035(2) Uani 1 1 d .
O29 O 0.0035(6) 0.6236(4) 0.2316(3) 0.037(2) Uani 1 1 d .
O30 O -0.4121(7) 0.6855(5) 0.1386(4) 0.063(3) Uani 1 1 d .
O31 O 0.1136(6) 0.4921(5) 0.1111(4) 0.052(3) Uani 1 1 d .
O32 O -0.4389(6) 0.4560(4) 0.1278(3) 0.040(2) Uani 1 1 d .
O33 O -0.5800(7) 0.5203(5) 0.1767(4) 0.058(3) Uani 1 1 d .
O34 O 0.2130(7) 0.5984(5) 0.3463(4) 0.055(3) Uani 1 1 d .
O35 O -0.0884(6) 0.6711(4) 0.0730(3) 0.044(2) Uani 1 1 d .
O36 O -0.5554(6) 0.3986(4) 0.2119(4) 0.039(2) Uani 1 1 d .
O37 O -0.2431(6) 0.3684(4) 0.1564(3) 0.037(2) Uani 1 1 d .
O38 O -0.1033(6) 0.6892(4) 0.2896(3) 0.034(2) Uani 1 1 d .
O39 O 0.0324(7) 0.7972(4) 0.3641(4) 0.048(2) Uani 1 1 d .
O40 O 0.2029(6) 0.6861(5) 0.2690(4) 0.051(2) Uani 1 1 d .
O41 O -0.0634(7) 0.3277(5) 0.1490(4) 0.058(3) Uani 1 1 d .
O42 O -0.3213(7) 0.7806(4) 0.3529(4) 0.052(3) Uani 1 1 d .
O43 O -0.4998(7) 0.6034(5) 0.3888(4) 0.058(3) Uani 1 1 d .
O44 O -0.1265(7) 0.8193(4) 0.3108(4) 0.051(2) Uani 1 1 d .
O45 O -0.4652(6) 0.1213(4) 0.2891(4) 0.045(2) Uani 1 1 d .
O46 O -0.6375(7) 0.2758(4) 0.3158(4) 0.056(3) Uani 1 1 d .
O47 O -0.4532(6) 0.3261(4) 0.1520(4) 0.040(2) Uani 1 1 d .
O48 O 0.1534(6) 0.6355(4) 0.1541(4) 0.046(2) Uani 1 1 d .
O49 O -0.4083(7) 0.2453(4) 0.3884(4) 0.054(3) Uani 1 1 d .
O50 O -0.6091(7) 0.1647(5) 0.3617(4) 0.053(3) Uani 1 1 d .
O51 O 0.2758(7) 0.7732(4) 0.1875(4) 0.055(3) Uani 1 1 d .
O52 O -0.6146(7) 0.1408(4) 0.2363(4) 0.049(2) Uani 1 1 d .
O53 O -0.2035(6) 0.2899(4) 0.2362(4) 0.045(2) Uani 1 1 d .
O54 O -0.6149(7) 0.2676(4) 0.1999(4) 0.054(3) Uani 1 1 d .
O55 O -0.1458(6) 0.6449(4) 0.1823(3) 0.035(2) Uani 1 1 d .
O56 O -0.0193(8) 0.8180(5) 0.0905(4) 0.071(3) Uani 1 1 d .
O57 O -0.3693(7) 0.1239(5) 0.3852(4) 0.059(3) Uani 1 1 d .
O58 O -0.2008(7) 0.7424(4) 0.1337(4) 0.052(2) Uani 1 1 d .
O59 O -0.7762(6) 0.1779(5) 0.2435(4) 0.052(3) Uani 1 1 d .
O60 O -0.6225(8) 0.0172(4) 0.0975(5) 0.074(3) Uani 1 1 d .
O61 O -0.5746(8) 0.0414(5) 0.3758(5) 0.074(3) Uani 1 1 d .
O62 O -0.7866(7) 0.0723(5) 0.1529(4) 0.062(3) Uani 1 1 d .
O63 O -0.2918(7) 0.1037(5) 0.2294(4) 0.065(3) Uani 1 1 d .
O64 O -0.4164(8) 0.2083(5) 0.0858(4) 0.069(3) Uani 1 1 d .
O65 O -0.2524(8) 0.1833(5) 0.1401(4) 0.070(3) Uani 1 1 d .
O66 O 0.0705(7) 0.9105(5) 0.3029(5) 0.068(3) Uani 1 1 d .
O67 O 0.1092(7) 0.7813(4) 0.2603(4) 0.053(3) Uani 1 1 d .
O68 O -0.4105(8) 0.0737(5) 0.0818(4) 0.066(3) Uani 1 1 d .
O69 O -0.4257(9) -0.0165(5) 0.1642(5) 0.088(4) Uani 1 1 d .
O70 O -0.4680(7) 0.1183(4) 0.1794(4) 0.059(3) Uani 1 1 d .
O71 O -0.8087(8) 0.1761(6) 0.3636(5) 0.082(4) Uani 1 1 d .
O72 O -0.4918(7) 0.3477(4) 0.4020(4) 0.053(3) Uani 1 1 d .
O73 O -0.5613(9) 0.0934(6) 0.0109(5) 0.086(4) Uani 1 1 d .
O74 O -0.3753(9) 0.0104(5) 0.2994(6) 0.099(4) Uani 1 1 d .
O75 O -0.7722(8) 0.0648(5) 0.2975(5) 0.073(3) Uani 1 1 d .
O76 O 0.0654(7) 0.7334(4) 0.1491(4) 0.054(3) Uani 1 1 d .
O77 O -0.6125(7) 0.1582(5) 0.1175(4) 0.058(3) Uani 1 1 d .
O78 O -0.7935(8) 0.1961(6) 0.1277(5) 0.081(3) Uani 1 1 d .
O79 O -0.5097(9) 0.1516(6) 0.4649(4) 0.085(4) Uani 1 1 d .
O80 O -0.1948(9) 0.1062(6) 0.3355(5) 0.091(4) Uani 1 1 d .
O81 O -0.2424(9) 0.0402(6) 0.1219(5) 0.099(4) Uani 1 1 d .
O82 O -0.0413(7) 0.8044(4) 0.2094(4) 0.055(3) Uani 1 1 d .
O100 O 0.697(2) 0.1065(14) 0.9849(12) 0.101(8) Uiso 0.50 1 d P
O101 O 0.127(2) 0.2893(14) 0.2936(11) 0.107(8) Uiso 0.50 1 d P
O102 O 0.740(3) 0.0792(19) 0.9998(15) 0.152(13) Uiso 0.50 1 d P
O103 O 0.7901(15) 0.2181(10) 0.4630(8) 0.063(5) Uiso 0.50 1 d P
C1 C 0.3543(15) 0.9453(8) 0.2425(9) 0.105(7) Uani 1 1 d .
H1A H 0.3146 0.9028 0.2556 0.157 Uiso 1 1 calc R
H1B H 0.3830 0.9812 0.2761 0.157 Uiso 1 1 calc R
H1C H 0.4093 0.9362 0.2198 0.157 Uiso 1 1 calc R
C2 C 0.2065(13) 0.9189(9) 0.1689(9) 0.090(6) Uani 1 1 d .
H2A H 0.2360 0.8928 0.1391 0.135 Uiso 1 1 calc R
H2B H 0.1649 0.9418 0.1506 0.135 Uiso 1 1 calc R
H2C H 0.1643 0.8870 0.1923 0.135 Uiso 1 1 calc R
C3 C 0.6988(17) 0.3422(12) 0.5201(8) 0.127(9) Uani 1 1 d .
H3A H 0.7060 0.3080 0.5433 0.190 Uiso 1 1 calc R
H3B H 0.6336 0.3244 0.4977 0.190 Uiso 1 1 calc R
H3C H 0.7016 0.3854 0.5457 0.190 Uiso 1 1 calc R
C4 C 0.8829(16) 0.4005(10) 0.5081(8) 0.093(6) Uani 1 1 d .
H4A H 0.8771 0.4463 0.5236 0.140 Uiso 1 1 calc R
H4B H 0.9362 0.4053 0.4805 0.140 Uiso 1 1 calc R
H4C H 0.9000 0.3793 0.5398 0.140 Uiso 1 1 calc R
C5 C 0.240(2) 0.4385(16) 0.2731(14) 0.203(12) Uani 1 1 d U
H5A H 0.1835 0.4491 0.2936 0.304 Uiso 1 1 calc R
H5B H 0.2126 0.3992 0.2417 0.304 Uiso 1 1 calc R
H5C H 0.2788 0.4790 0.2570 0.304 Uiso 1 1 calc R
C6 C 0.290(2) 0.441(2) 0.375(2) 0.30(3) Uani 1 1 d .
H6A H 0.2478 0.4718 0.3776 0.451 Uiso 1 1 calc R
H6B H 0.3549 0.4643 0.3961 0.451 Uiso 1 1 calc R
H6C H 0.2550 0.3992 0.3910 0.451 Uiso 1 1 calc R
C7 C 0.0932(15) 0.6050(10) 0.9886(9) 0.120(8) Uani 1 1 d D
H7A H 0.1484 0.6038 0.9630 0.180 Uiso 1 1 calc R
H7B H 0.0318 0.6008 0.9655 0.180 Uiso 1 1 calc R
H7C H 0.0804 0.5663 1.0102 0.180 Uiso 1 1 calc R
C8 C 0.195(3) 0.7299(14) 1.0219(15) 0.29(3) Uani 1 1 d D
H8A H 0.1875 0.7683 1.0504 0.436 Uiso 1 1 calc R
H8B H 0.1873 0.7399 0.9829 0.436 Uiso 1 1 calc R
H8C H 0.2620 0.7246 1.0278 0.436 Uiso 1 1 calc R
C9 C 0.4380(17) 0.6836(16) 0.2612(13) 0.235(18) Uani 1 1 d D
H9A H 0.5081 0.6831 0.2657 0.352 Uiso 1 1 calc R
H9B H 0.4188 0.6778 0.2200 0.352 Uiso 1 1 calc R
H9C H 0.3931 0.6456 0.2779 0.352 Uiso 1 1 calc R
C10 C 0.430(3) 0.7445(18) 0.3589(13) 0.249(14) Uani 1 1 d DU
H10A H 0.4789 0.7214 0.3685 0.373 Uiso 1 1 calc R
H10B H 0.3622 0.7185 0.3686 0.373 Uiso 1 1 calc R
H10C H 0.4490 0.7917 0.3809 0.373 Uiso 1 1 calc R
C11 C 0.619(5) 0.733(3) 0.477(3) 0.16(2) Uiso 0.50 1 d P
C11' C 0.672(3) 0.703(2) 0.5144(19) 0.101(13) Uiso 0.50 1 d P
C12 C 0.752(4) 0.697(2) 0.542(2) 0.120(15) Uiso 0.50 1 d P
C12' C 0.657(5) 0.757(3) 0.509(3) 0.14(2) Uiso 0.50 1 d P
N1 N 0.2861(15) 0.9700(7) 0.2052(7) 0.108(6) Uani 1 1 d .
H1D H 0.2570 0.9977 0.2293 0.129 Uiso 1 1 calc R
H1E H 0.3266 0.9976 0.1820 0.129 Uiso 1 1 calc R
N2 N 0.7854(13) 0.3561(7) 0.4786(6) 0.091(5) Uani 1 1 d .
H2D H 0.7929 0.3146 0.4615 0.109 Uiso 1 1 calc R
H2E H 0.7684 0.3772 0.4500 0.109 Uiso 1 1 calc R
N3 N 0.3066(17) 0.4203(11) 0.3141(9) 0.142(7) Uani 1 1 d U
H3D H 0.2960 0.3732 0.3068 0.171 Uiso 1 1 calc R
H3E H 0.3730 0.4415 0.3076 0.171 Uiso 1 1 calc R
N4 N 0.1212(15) 0.6694(9) 1.0283(7) 0.130(7) Uani 1 1 d D
H4D H 0.0625 0.6812 1.0335 0.156 Uiso 1 1 calc R
H4E H 0.1381 0.6589 1.0629 0.156 Uiso 1 1 calc R
N5 N 0.429(2) 0.7479(14) 0.2899(12) 0.199(10) Uani 1 1 d U
H5D H 0.3704 0.7544 0.2777 0.239 Uiso 1 1 calc R
H5E H 0.4829 0.7840 0.2823 0.239 Uiso 1 1 calc R
N6 N 0.770(2) 0.7659(15) 0.5028(12) 0.218(11) Uiso 1 1 d .

loop_
_atom_site_aniso_label
_atom_site_aniso_U_11
_atom_site_aniso_U_22
_atom_site_aniso_U_33
_atom_site_aniso_U_23
_atom_site_aniso_U_13
_atom_site_aniso_U_12
Mo1 0.0546(8) 0.0299(7) 0.0610(9) 0.0054(6) 0.0064(7) 0.0049(6)
Mo2 0.0546(8) 0.0389(7) 0.0541(9) 0.0202(6) 0.0063(6) 0.0069(6)
Mo3 0.0416(7) 0.0362(7) 0.0539(8) 0.0097(6) 0.0075(6) 0.0033(5)
Mo4 0.0384(7) 0.0334(7) 0.0380(7) 0.0042(5) 0.0111(5) 0.0100(5)
Mo5 0.0293(6) 0.0367(7) 0.0380(7) 0.0057(5) -0.0008(5) 0.0088(5)
Mo6 0.0416(7) 0.0371(7) 0.0336(7) -0.0006(5) -0.0008(5) 0.0102(5)
Mo7 0.0393(7) 0.0342(7) 0.0461(8) 0.0047(5) 0.0084(6) 0.0167(5)
Mo8 0.0403(7) 0.0375(7) 0.0462(8) 0.0162(6) -0.0017(6) 0.0144(5)
Mo9 0.0449(7) 0.0417(7) 0.0293(7) 0.0104(5) 0.0044(5) 0.0086(5)
Mo10 0.0315(6) 0.0339(7) 0.0353(7) 0.0081(5) -0.0009(5) 0.0112(5)
Mo11 0.0348(6) 0.0304(6) 0.0355(7) 0.0035(5) 0.0072(5) 0.0113(5)
Mo12 0.0381(7) 0.0308(6) 0.0291(7) 0.0053(5) 0.0015(5) 0.0061(5)
Mo13 0.0419(7) 0.0380(7) 0.0282(7) 0.0049(5) 0.0030(5) 0.0129(5)
Mo14 0.0307(6) 0.0354(7) 0.0427(7) 0.0112(5) -0.0026(5) 0.0110(5)
Mo15 0.0455(8) 0.0419(8) 0.0624(9) 0.0106(7) -0.0044(7) -0.0030(6)
Mo16 0.0794(10) 0.0424(8) 0.0529(9) -0.0042(7) 0.0089(8) 0.0024(7)
Mo17 0.0785(11) 0.0434(9) 0.0841(12) -0.0049(8) 0.0214(9) 0.0201(7)
Mo18 0.0653(10) 0.0372(8) 0.0870(11) 0.0188(7) 0.0037(8) 0.0180(7)
Mo19 0.0694(10) 0.0490(9) 0.0556(9) 0.0224(7) 0.0066(7) 0.0076(7)
Mo20 0.0506(8) 0.0443(8) 0.0645(10) 0.0120(7) 0.0172(7) 0.0029(6)
Mo21 0.0352(6) 0.0359(7) 0.0415(7) 0.0067(5) 0.0112(5) 0.0156(5)
P1 0.0225(16) 0.0300(18) 0.0190(17) 0.0051(13) -0.0007(12) 0.0102(13)
P2 0.0348(19) 0.0358(19) 0.0249(19) 0.0033(14) -0.0007(14) 0.0219(15)
P3 0.042(2) 0.042(2) 0.044(2) 0.0139(18) 0.0119(17) 0.0114(17)
P4 0.037(2) 0.033(2) 0.055(3) 0.0094(18) 0.0024(18) 0.0026(16)
P5 0.047(2) 0.030(2) 0.051(2) 0.0112(17) 0.0043(18) 0.0129(16)
P6 0.049(2) 0.032(2) 0.039(2) 0.0055(16) 0.0057(17) 0.0109(16)
O1 0.042(5) 0.048(6) 0.046(6) 0.010(4) 0.007(4) 0.016(4)
O2 0.045(5) 0.037(5) 0.040(5) 0.006(4) 0.000(4) 0.013(4)
O3 0.040(5) 0.046(5) 0.016(4) 0.004(4) 0.000(4) 0.021(4)
O4 0.041(5) 0.042(5) 0.034(5) 0.009(4) 0.003(4) 0.022(4)
O5 0.041(5) 0.032(5) 0.036(5) 0.002(4) 0.003(4) 0.006(4)
O6 0.046(5) 0.030(5) 0.040(5) 0.002(4) 0.011(4) 0.006(4)
O7 0.046(5) 0.032(5) 0.039(5) 0.008(4) 0.008(4) 0.010(4)
O8 0.028(5) 0.049(6) 0.042(6) 0.007(4) 0.003(4) 0.007(4)
O9 0.037(5) 0.035(5) 0.038(5) 0.006(4) 0.007(4) 0.008(4)
O10 0.048(5) 0.024(5) 0.040(5) 0.007(4) 0.007(4) 0.001(4)
O11 0.024(5) 0.044(5) 0.056(6) 0.021(4) 0.009(4) 0.012(4)
O12 0.069(7) 0.056(6) 0.023(5) 0.004(4) -0.003(4) 0.017(5)
O13 0.028(5) 0.036(5) 0.054(6) 0.013(4) 0.002(4) 0.012(4)
O14 0.035(5) 0.029(5) 0.043(5) -0.001(4) 0.001(4) 0.011(4)
O15 0.044(5) 0.032(5) 0.022(5) 0.003(4) 0.001(4) 0.020(4)
O16 0.058(6) 0.055(6) 0.032(5) -0.005(4) 0.000(4) 0.012(5)
O17 0.039(5) 0.036(5) 0.048(6) 0.015(4) 0.006(4) 0.009(4)
O18 0.040(5) 0.041(6) 0.068(7) 0.015(5) 0.022(5) 0.011(4)
O19 0.058(6) 0.077(7) 0.032(6) 0.013(5) -0.004(5) 0.020(5)
O20 0.056(6) 0.050(6) 0.027(5) -0.001(4) 0.009(4) 0.021(5)
O21 0.043(5) 0.037(5) 0.052(6) 0.008(4) 0.007(4) 0.002(4)
O22 0.059(6) 0.053(6) 0.029(5) 0.018(4) 0.000(4) 0.025(5)
O23 0.061(7) 0.075(7) 0.041(6) 0.011(5) 0.006(5) 0.010(5)
O24 0.048(6) 0.043(6) 0.050(6) 0.019(4) 0.010(5) 0.015(4)
O25 0.045(5) 0.032(5) 0.047(6) -0.004(4) 0.000(4) 0.004(4)
O26 0.049(6) 0.036(6) 0.077(7) 0.017(5) 0.009(5) 0.009(4)
O27 0.046(6) 0.058(6) 0.056(6) 0.010(5) -0.002(5) 0.023(5)
O28 0.029(5) 0.042(5) 0.030(5) -0.003(4) 0.007(4) 0.011(4)
O29 0.034(5) 0.051(6) 0.032(5) 0.009(4) 0.007(4) 0.019(4)
O30 0.056(7) 0.068(7) 0.082(8) 0.030(6) -0.001(6) 0.032(5)
O31 0.045(6) 0.061(6) 0.060(7) 0.010(5) 0.018(5) 0.030(5)
O32 0.043(5) 0.040(5) 0.036(5) 0.004(4) 0.002(4) 0.015(4)
O33 0.046(6) 0.067(7) 0.075(7) 0.029(5) -0.004(5) 0.027(5)
O34 0.048(6) 0.059(6) 0.059(7) 0.012(5) -0.001(5) 0.017(5)
O35 0.053(6) 0.047(6) 0.035(5) 0.018(4) 0.004(4) 0.013(4)
O36 0.031(5) 0.030(5) 0.054(6) 0.010(4) 0.006(4) 0.004(4)
O37 0.045(5) 0.036(5) 0.030(5) -0.005(4) 0.003(4) 0.015(4)
O38 0.034(5) 0.046(5) 0.029(5) 0.006(4) 0.009(4) 0.022(4)
O39 0.059(6) 0.038(5) 0.042(6) 0.005(4) 0.012(5) 0.006(4)
O40 0.043(6) 0.054(6) 0.055(6) 0.013(5) 0.010(5) 0.012(4)
O41 0.054(6) 0.058(6) 0.062(7) -0.005(5) 0.014(5) 0.025(5)
O42 0.053(6) 0.043(6) 0.067(7) 0.003(5) 0.003(5) 0.026(5)
O43 0.049(6) 0.057(6) 0.077(7) 0.011(5) 0.022(5) 0.029(5)
O44 0.056(6) 0.042(6) 0.059(6) 0.015(5) 0.016(5) 0.018(5)
O45 0.048(6) 0.034(5) 0.052(6) 0.011(4) 0.007(5) 0.009(4)
O46 0.052(6) 0.042(6) 0.066(7) 0.001(5) 0.008(5) 0.004(5)
O47 0.035(5) 0.026(5) 0.051(6) 0.005(4) 0.000(4) 0.001(4)
O48 0.047(6) 0.029(5) 0.055(6) 0.004(4) 0.010(5) 0.002(4)
O49 0.064(6) 0.042(6) 0.055(6) 0.008(5) 0.010(5) 0.013(5)
O50 0.067(7) 0.051(6) 0.044(6) 0.011(5) 0.009(5) 0.020(5)
O51 0.045(6) 0.045(6) 0.065(7) 0.017(5) 0.013(5) -0.005(4)
O52 0.048(6) 0.051(6) 0.043(6) 0.002(4) 0.007(5) 0.012(5)
O53 0.050(6) 0.043(6) 0.047(6) 0.014(4) 0.015(5) 0.016(4)
O54 0.061(6) 0.032(5) 0.063(7) 0.010(5) 0.015(5) 0.004(5)
O55 0.036(5) 0.041(5) 0.028(5) 0.005(4) 0.005(4) 0.012(4)
O56 0.083(8) 0.055(7) 0.065(7) 0.031(5) 0.013(6) -0.003(6)
O57 0.058(6) 0.049(6) 0.076(7) 0.025(5) 0.006(5) 0.018(5)
O58 0.061(6) 0.039(6) 0.059(6) 0.025(5) 0.000(5) 0.012(5)
O59 0.039(5) 0.057(6) 0.053(6) 0.009(5) 0.014(5) 0.003(4)
O60 0.094(8) 0.022(5) 0.091(8) -0.003(5) 0.011(7) 0.000(5)
O61 0.090(8) 0.039(6) 0.082(8) 0.026(5) 0.008(6) -0.008(5)
O62 0.050(6) 0.040(6) 0.079(7) 0.013(5) -0.014(5) -0.015(4)
O63 0.052(6) 0.050(6) 0.090(8) -0.008(6) 0.005(6) 0.022(5)
O64 0.071(7) 0.043(6) 0.072(8) -0.003(5) 0.021(6) -0.007(5)
O65 0.081(8) 0.047(7) 0.065(7) -0.003(5) 0.019(6) 0.003(5)
O66 0.062(7) 0.034(6) 0.097(9) 0.005(5) 0.009(6) -0.001(5)
O67 0.044(6) 0.047(6) 0.061(7) 0.002(5) 0.000(5) 0.008(4)
O68 0.079(8) 0.052(7) 0.058(7) -0.001(5) 0.023(6) 0.010(5)
O69 0.092(9) 0.041(7) 0.115(10) 0.004(6) 0.008(7) 0.001(6)
O70 0.072(7) 0.025(5) 0.066(7) -0.007(5) 0.014(5) 0.001(5)
O71 0.069(8) 0.086(8) 0.093(9) 0.021(7) 0.049(7) 0.023(6)
O72 0.067(7) 0.033(6) 0.060(7) 0.000(5) -0.002(5) 0.019(5)
O73 0.107(10) 0.078(8) 0.055(7) -0.010(6) 0.006(7) 0.010(7)
O74 0.115(10) 0.034(6) 0.156(12) 0.019(7) 0.014(9) 0.033(6)
O75 0.080(8) 0.038(6) 0.092(8) 0.015(6) 0.019(6) -0.001(5)
O76 0.063(7) 0.051(6) 0.051(6) 0.022(5) 0.018(5) 0.016(5)
O77 0.055(6) 0.046(6) 0.062(7) 0.004(5) -0.005(5) 0.001(5)
O78 0.050(7) 0.088(9) 0.104(9) 0.030(7) -0.002(6) 0.009(6)
O79 0.108(10) 0.102(9) 0.048(7) 0.017(6) -0.004(6) 0.033(7)
O80 0.079(8) 0.091(9) 0.126(11) 0.036(8) -0.004(7) 0.053(7)
O81 0.111(10) 0.071(8) 0.112(10) -0.014(7) 0.044(8) 0.040(7)
O82 0.061(6) 0.045(6) 0.057(7) 0.013(5) 0.009(5) 0.008(5)
C1 0.127(18) 0.037(11) 0.14(2) 0.010(11) -0.021(15) 0.013(11)
C2 0.070(12) 0.048(11) 0.142(18) 0.010(11) -0.008(12) 0.007(9)
C3 0.13(2) 0.17(2) 0.058(14) 0.016(14) 0.002(13) 0.006(16)
C4 0.14(2) 0.099(16) 0.065(13) 0.033(11) 0.018(13) 0.071(15)
C5 0.207(15) 0.213(15) 0.210(15) 0.056(10) 0.008(9) 0.087(10)
C6 0.13(3) 0.27(5) 0.56(9) 0.11(5) 0.13(4) 0.12(3)
C7 0.134(19) 0.099(17) 0.124(19) 0.029(15) 0.092(16) 0.022(14)
C8 0.36(5) 0.14(3) 0.24(4) 0.01(3) 0.17(4) -0.11(3)
C9 0.045(15) 0.21(4) 0.43(6) 0.02(3) 0.05(2) 0.022(18)
C10 0.245(17) 0.252(17) 0.246(14) 0.059(10) 0.015(10) 0.061(10)
N1 0.173(18) 0.045(10) 0.086(12) 0.007(9) 0.008(12) 0.007(11)
N2 0.128(15) 0.068(10) 0.070(11) 0.013(8) -0.045(11) 0.020(10)
N3 0.133(11) 0.147(11) 0.139(11) 0.022(8) 0.021(8) 0.030(8)
N4 0.163(19) 0.101(15) 0.103(15) -0.017(12) 0.026(13) 0.023(13)
N5 0.186(13) 0.203(13) 0.217(13) 0.019(9) -0.006(9) 0.081(9)

loop_
_atom_type_symbol
_atom_type_description
_atom_type_scat_dispersion_real
_atom_type_scat_dispersion_imag
_atom_type_scat_source
Mo Mo -1.6832 0.6857 'International Tables Vol C Tables 4.2.6.8 and 6.1.1.4'
P P 0.1023 0.0942 'International Tables Vol C Tables 4.2.6.8 and 6.1.1.4'
O O 0.0106 0.0060 'International Tables Vol C Tables 4.2.6.8 and 6.1.1.4'
C C 0.0033 0.0016 'International Tables Vol C Tables 4.2.6.8 and 6.1.1.4'
N N 0.0061 0.0033 'International Tables Vol C Tables 4.2.6.8 and 6.1.1.4'
H H 0.0000 0.0000 'International Tables Vol C Tables 4.2.6.8 and 6.1.1.4'

loop_
_geom_angle_atom_site_label_1
_geom_angle_atom_site_label_2
_geom_angle_atom_site_label_3
_geom_angle
O66 Mo1 O44 103.3(4)
O66 Mo1 O39 102.7(5)
O44 Mo1 O39 91.4(4)
O66 Mo1 O67 102.9(4)
O44 Mo1 O67 153.2(4)
O39 Mo1 O67 88.0(4)
O66 Mo1 O82 101.9(4)
O44 Mo1 O82 87.4(4)
O39 Mo1 O82 154.9(4)
O67 Mo1 O82 82.1(4)
O56 Mo2 O82 104.4(4)
O56 Mo2 O58 102.5(4)
O82 Mo2 O58 89.6(4)
O56 Mo2 O76 102.7(4)
O82 Mo2 O76 86.5(4)
O58 Mo2 O76 154.7(3)
O56 Mo2 O35 100.5(4)
O82 Mo2 O35 154.8(4)
O58 Mo2 O35 88.6(4)
O76 Mo2 O35 84.5(4)
O51 Mo3 O40 101.1(4)
O51 Mo3 O48 100.3(4)
O40 Mo3 O48 90.6(4)
O51 Mo3 O67 105.1(4)
O40 Mo3 O67 87.9(4)
O48 Mo3 O67 154.3(4)
O51 Mo3 O76 102.8(4)
O40 Mo3 O76 156.0(4)
O48 Mo3 O76 86.0(4)
O67 Mo3 O76 85.1(4)
O31 Mo4 O8 102.8(4)
O31 Mo4 O17 103.7(4)
O8 Mo4 O17 153.5(3)
O31 Mo4 O5 99.2(4)
O8 Mo4 O5 88.2(3)
O17 Mo4 O5 88.1(3)
O31 Mo4 O48 99.0(4)
O8 Mo4 O48 87.2(4)
O17 Mo4 O48 88.3(3)
O5 Mo4 O48 161.9(3)
O31 Mo4 O29 171.4(4)
O8 Mo4 O29 71.8(3)
O17 Mo4 O29 81.9(3)
O5 Mo4 O29 87.5(3)
O48 Mo4 O29 74.4(3)
O34 Mo5 O6 100.8(4)
O34 Mo5 O9 103.6(4)
O6 Mo5 O9 87.7(3)
O34 Mo5 O8 102.2(4)
O6 Mo5 O8 88.3(3)
O9 Mo5 O8 154.2(3)
O34 Mo5 O40 96.9(4)
O6 Mo5 O40 162.1(4)
O9 Mo5 O40 90.2(3)
O8 Mo5 O40 85.9(3)
O34 Mo5 O29 169.5(4)
O6 Mo5 O29 87.7(3)
O9 Mo5 O29 82.6(3)
O8 Mo5 O29 71.7(3)
O40 Mo5 O29 74.4(3)
O16 Mo6 O9 104.1(4)
O16 Mo6 O2 100.8(4)
O9 Mo6 O2 89.5(3)
O16 Mo6 O25 101.4(4)
O9 Mo6 O25 154.4(4)
O2 Mo6 O25 88.5(3)
O16 Mo6 O39 96.9(4)
O9 Mo6 O39 89.0(3)
O2 Mo6 O39 162.1(4)
O25 Mo6 O39 85.2(3)
O16 Mo6 O38 169.7(3)
O9 Mo6 O38 82.7(3)
O2 Mo6 O38 86.9(3)
O25 Mo6 O38 71.7(3)
O39 Mo6 O38 75.2(3)
O42 Mo7 O13 104.1(4)
O42 Mo7 O1 99.8(4)
O13 Mo7 O1 89.9(3)
O42 Mo7 O25 102.1(4)
O13 Mo7 O25 153.5(3)
O1 Mo7 O25 89.3(3)
O42 Mo7 O44 96.6(4)
O13 Mo7 O44 88.6(4)
O1 Mo7 O44 163.4(3)
O25 Mo7 O44 84.7(4)
O42 Mo7 O38 169.3(4)
O13 Mo7 O38 81.7(3)
O1 Mo7 O38 89.1(3)
O25 Mo7 O38 71.8(3)
O44 Mo7 O38 74.3(3)
O30 Mo8 O13 105.0(4)
O30 Mo8 O21 99.8(4)
O13 Mo8 O21 88.0(3)
O30 Mo8 O22 100.6(4)
O13 Mo8 O22 154.5(3)
O21 Mo8 O22 86.9(3)
O30 Mo8 O58 97.7(4)
O13 Mo8 O58 91.7(4)
O21 Mo8 O58 161.9(4)
O22 Mo8 O58 85.6(4)
O30 Mo8 O55 169.8(4)
O13 Mo8 O55 82.6(3)
O21 Mo8 O55 87.2(3)
O22 Mo8 O55 72.2(3)
O58 Mo8 O55 74.9(3)
O23 Mo9 O17 104.0(4)
O23 Mo9 O22 101.1(4)
O17 Mo9 O22 154.7(3)
O23 Mo9 O35 98.8(4)
O17 Mo9 O35 90.6(3)
O22 Mo9 O35 88.3(3)
O23 Mo9 O10 98.6(4)
O17 Mo9 O10 86.1(3)
O22 Mo9 O10 87.5(3)
O35 Mo9 O10 162.6(3)
O23 Mo9 O55 171.4(4)
O17 Mo9 O55 83.0(3)
O22 Mo9 O55 72.2(3)
O35 Mo9 O55 75.9(3)
O10 Mo9 O55 86.7(3)
O27 Mo10 O6 101.0(4)
O27 Mo10 O4 102.4(4)
O6 Mo10 O4 91.8(3)
O27 Mo10 O14 100.8(4)
O6 Mo10 O14 91.1(3)
O4 Mo10 O14 155.7(3)
O27 Mo10 O7 95.3(4)
O6 Mo10 O7 163.7(4)
O4 Mo10 O7 85.3(3)
O14 Mo10 O7 85.2(3)
O27 Mo10 O15 171.9(3)
O6 Mo10 O15 84.7(3)
O4 Mo10 O15 83.1(3)
O14 Mo10 O15 73.2(3)
O7 Mo10 O15 79.1(3)
O41 Mo11 O5 101.1(4)
O41 Mo11 O37 102.3(4)
O5 Mo11 O37 93.9(3)
O41 Mo11 O14 100.7(4)
O5 Mo11 O14 90.6(3)
O37 Mo11 O14 155.2(3)
O41 Mo11 O53 93.1(4)
O5 Mo11 O53 165.5(3)
O37 Mo11 O53 85.9(3)
O14 Mo11 O53 83.8(3)
O41 Mo11 O15 171.6(4)
O5 Mo11 O15 85.0(3)
O37 Mo11 O15 82.9(3)
O14 Mo11 O15 73.2(3)
O53 Mo11 O15 80.5(3)
O19 Mo12 O10 101.4(4)
O19 Mo12 O37 102.3(4)
O10 Mo12 O37 94.5(4)
O19 Mo12 O32 100.5(4)
O10 Mo12 O32 91.6(3)
O37 Mo12 O32 154.6(3)
O19 Mo12 O47 92.9(4)
O10 Mo12 O47 165.6(3)
O37 Mo12 O47 84.6(3)
O32 Mo12 O47 83.5(3)
O19 Mo12 O28 170.8(4)
O10 Mo12 O28 85.8(3)
O37 Mo12 O28 82.7(3)
O32 Mo12 O28 73.2(3)
O47 Mo12 O28 79.8(3)
O12 Mo13 O2 101.9(4)
O12 Mo13 O4 102.6(4)
O2 Mo13 O4 92.6(3)
O12 Mo13 O20 99.8(4)
O2 Mo13 O20 91.4(3)
O4 Mo13 O20 155.9(3)
O12 Mo13 O24 96.0(4)
O2 Mo13 O24 162.1(4)
O4 Mo13 O24 83.7(3)
O20 Mo13 O24 85.2(3)
O12 Mo13 O3 171.4(4)
O2 Mo13 O3 83.2(3)
O4 Mo13 O3 84.0(3)
O20 Mo13 O3 73.0(3)
O24 Mo13 O3 79.0(3)
O33 Mo14 O21 100.5(4)
O33 Mo14 O11 103.4(4)
O21 Mo14 O11 92.5(3)
O33 Mo14 O32 99.9(4)
O21 Mo14 O32 91.0(3)
O11 Mo14 O32 155.5(3)
O33 Mo14 O36 95.4(4)
O21 Mo14 O36 164.1(4)
O11 Mo14 O36 85.6(3)
O32 Mo14 O36 84.4(3)
O33 Mo14 O28 170.7(4)
O21 Mo14 O28 85.2(3)
O11 Mo14 O28 83.6(3)
O32 Mo14 O28 72.5(3)
O36 Mo14 O28 78.8(3)
O78 Mo15 O62 104.4(5)
O78 Mo15 O77 101.7(5)
O62 Mo15 O77 97.1(4)
O78 Mo15 O59 99.4(5)
O62 Mo15 O59 96.1(4)
O77 Mo15 O59 151.3(4)
O78 Mo15 O54 89.9(4)
O62 Mo15 O54 165.7(4)
O77 Mo15 O54 80.3(3)
O59 Mo15 O54 80.6(3)
O78 Mo15 O52 164.4(4)
O62 Mo15 O52 89.7(4)
O77 Mo15 O52 82.8(4)
O59 Mo15 O52 72.0(3)
O54 Mo15 O52 76.0(3)
O73 Mo16 O60 104.2(5)
O73 Mo16 O77 101.8(5)
O60 Mo16 O77 98.7(4)
O73 Mo16 O68 99.9(5)
O60 Mo16 O68 100.4(5)
O77 Mo16 O68 146.4(4)
O73 Mo16 O70 165.6(4)
O60 Mo16 O70 89.0(4)
O77 Mo16 O70 81.7(4)
O68 Mo16 O70 71.4(4)
O73 Mo16 O64 88.1(5)
O60 Mo16 O64 167.7(4)
O77 Mo16 O64 77.7(3)
O68 Mo16 O64 77.8(4)
O70 Mo16 O64 78.9(3)
O69 Mo17 O81 103.8(5)
O69 Mo17 O63 100.3(5)
O81 Mo17 O63 101.2(5)
O69 Mo17 O68 101.5(5)
O81 Mo17 O68 99.3(5)
O63 Mo17 O68 145.4(4)
O69 Mo17 O70 91.3(4)
O81 Mo17 O70 163.9(5)
O63 Mo17 O70 81.1(4)
O68 Mo17 O70 71.9(4)
O69 Mo17 O65 170.3(4)
O81 Mo17 O65 85.9(4)
O63 Mo17 O65 77.6(4)
O68 Mo17 O65 76.4(4)
O70 Mo17 O65 79.0(3)
O74 Mo18 O80 104.5(6)
O74 Mo18 O63 96.4(5)
O80 Mo18 O63 100.3(5)
O74 Mo18 O57 98.5(5)
O80 Mo18 O57 97.3(5)
O63 Mo18 O57 153.2(4)
O74 Mo18 O26 165.6(5)
O80 Mo18 O26 89.9(4)
O63 Mo18 O26 80.4(4)
O57 Mo18 O26 79.6(3)
O74 Mo18 O45 91.8(4)
O80 Mo18 O45 162.3(4)
O63 Mo18 O45 84.2(3)
O57 Mo18 O45 73.2(3)
O26 Mo18 O45 73.9(3)
O61 Mo19 O79 103.6(5)
O61 Mo19 O50 98.3(5)
O79 Mo19 O50 102.5(5)
O61 Mo19 O57 99.6(5)
O79 Mo19 O57 99.4(5)
O50 Mo19 O57 147.4(4)
O61 Mo19 O49 168.0(4)
O79 Mo19 O49 88.2(4)
O50 Mo19 O49 80.5(4)
O57 Mo19 O49 76.4(3)
O61 Mo19 O45 88.4(4)
O79 Mo19 O45 166.2(5)
O50 Mo19 O45 82.1(3)
O57 Mo19 O45 71.5(4)
O49 Mo19 O45 79.6(3)
O75 Mo20 O71 103.4(5)
O75 Mo20 O50 99.7(5)
O71 Mo20 O50 100.9(5)
O75 Mo20 O59 100.8(5)
O71 Mo20 O59 101.2(5)
O50 Mo20 O59 145.3(4)
O75 Mo20 O52 84.5(4)
O71 Mo20 O52 170.3(4)
O50 Mo20 O52 83.1(3)
O59 Mo20 O52 71.4(3)
O75 Mo20 O46 166.8(4)
O71 Mo20 O46 89.6(4)
O50 Mo20 O46 78.9(4)
O59 Mo20 O46 74.8(3)
O52 Mo20 O46 82.4(3)
O43 Mo21 O1 100.9(4)
O43 Mo21 O11 102.3(4)
O1 Mo21 O11 91.8(4)
O43 Mo21 O20 100.9(4)
O1 Mo21 O20 91.1(4)
O11 Mo21 O20 155.7(3)
O43 Mo21 O18 95.8(4)
O1 Mo21 O18 163.3(3)
O11 Mo21 O18 85.6(3)
O20 Mo21 O18 84.7(4)
O43 Mo21 O3 172.1(4)
O1 Mo21 O3 84.3(3)
O11 Mo21 O3 83.4(3)
O20 Mo21 O3 72.9(3)
O18 Mo21 O3 79.0(3)
O38 P1 O29 111.6(5)
O38 P1 O55 110.6(4)
O29 P1 O55 110.8(4)
O38 P1 H1 107.9
O29 P1 H1 107.9
O55 P1 H1 107.9
O15 P2 O28 112.5(4)
O15 P2 O3 111.1(4)
O28 P2 O3 110.7(4)
O15 P2 H2 107.4
O28 P2 H2 107.4
O3 P2 H2 107.4
O72 P3 O18 112.5(5)
O72 P3 O24 111.5(5)
O18 P3 O24 110.9(5)
O72 P3 H3 107.2
O18 P3 H3 107.2
O24 P3 H3 107.2
O54 P4 O47 112.1(5)
O54 P4 O36 109.0(5)
O47 P4 O36 112.8(4)
O54 P4 H4 107.6
O47 P4 H4 107.6
O36 P4 H4 107.6
O26 P5 O7 109.4(5)
O26 P5 O53 111.1(5)
O7 P5 O53 111.3(5)
O26 P5 H5 108.3
O7 P5 H5 108.3
O53 P5 H5 108.3
O45 P6 O52 112.2(5)
O45 P6 O70 112.0(5)
O52 P6 O70 110.3(5)
O45 P6 H6 107.3
O52 P6 H6 107.3
O70 P6 H6 107.3
Mo21 O1 Mo7 160.9(5)
Mo13 O2 Mo6 158.0(5)
P2 O3 Mo21 132.2(4)
P2 O3 Mo13 130.9(4)
Mo21 O3 Mo13 90.9(2)
Mo10 O4 Mo13 153.3(4)
Mo11 O5 Mo4 155.6(5)
Mo10 O6 Mo5 155.2(5)
P5 O7 Mo10 127.2(5)
Mo4 O8 Mo5 127.3(4)
Mo6 O9 Mo5 158.3(5)
Mo12 O10 Mo9 155.2(5)
Mo21 O11 Mo14 154.0(4)
Mo7 O13 Mo8 158.9(4)
Mo10 O14 Mo11 121.8(4)
P2 O15 Mo11 132.4(4)
P2 O15 Mo10 133.6(4)
Mo11 O15 Mo10 91.6(3)
Mo9 O17 Mo4 159.2(5)
P3 O18 Mo21 134.8(6)
Mo13 O20 Mo21 123.0(4)
Mo14 O21 Mo8 155.9(5)
Mo9 O22 Mo8 125.3(4)
P3 O24 Mo13 133.2(5)
Mo6 O25 Mo7 126.7(4)
P5 O26 Mo18 136.2(5)
P2 O28 Mo12 133.1(4)
P2 O28 Mo14 132.9(4)
Mo12 O28 Mo14 92.0(3)
P1 O29 Mo5 128.2(4)
P1 O29 Mo4 128.4(5)
Mo5 O29 Mo4 89.2(2)
Mo12 O32 Mo14 122.2(4)
Mo2 O35 Mo9 126.0(4)
P4 O36 Mo14 127.3(5)
Mo11 O37 Mo12 149.6(4)
P1 O38 Mo7 129.9(4)
P1 O38 Mo6 128.8(4)
Mo7 O38 Mo6 89.8(2)
Mo1 O39 Mo6 126.9(5)
Mo3 O40 Mo5 126.6(5)
Mo1 O44 Mo7 128.0(4)
P6 O45 Mo18 131.6(5)
P6 O45 Mo19 131.8(5)
Mo18 O45 Mo19 92.2(3)
P4 O47 Mo12 126.2(4)
Mo3 O48 Mo4 126.6(4)
Mo19 O50 Mo20 151.3(5)
P6 O52 Mo15 131.8(5)
P6 O52 Mo20 131.1(5)
Mo15 O52 Mo20 92.0(3)
P5 O53 Mo11 126.8(5)
P4 O54 Mo15 133.7(6)
P1 O55 Mo8 128.8(4)
P1 O55 Mo9 128.2(4)
Mo8 O55 Mo9 90.1(3)
Mo19 O57 Mo18 121.2(5)
Mo2 O58 Mo8 127.6(4)
Mo20 O59 Mo15 123.2(5)
Mo18 O63 Mo17 142.9(5)
Mo3 O67 Mo1 155.3(5)
Mo17 O68 Mo16 121.6(5)
P6 O70 Mo17 134.2(6)
P6 O70 Mo16 133.3(6)
Mo17 O70 Mo16 92.1(3)
Mo2 O76 Mo3 149.9(5)
Mo15 O77 Mo16 140.9(5)
Mo2 O82 Mo1 153.6(5)
N1 C1 H1A 109.5
N1 C1 H1B 109.5
H1A C1 H1B 109.5
N1 C1 H1C 109.5
H1A C1 H1C 109.5
H1B C1 H1C 109.5
N1 C2 H2A 109.5
N1 C2 H2B 109.5
H2A C2 H2B 109.5
N1 C2 H2C 109.5
H2A C2 H2C 109.5
H2B C2 H2C 109.5
N2 C3 H3A 109.5
N2 C3 H3B 109.5
H3A C3 H3B 109.5
N2 C3 H3C 109.5
H3A C3 H3C 109.5
H3B C3 H3C 109.5
N2 C4 H4A 109.5
N2 C4 H4B 109.5
H4A C4 H4B 109.5
N2 C4 H4C 109.5
H4A C4 H4C 109.5
H4B C4 H4C 109.5
N3 C5 H5A 109.5
N3 C5 H5B 109.5
H5A C5 H5B 109.5
N3 C5 H5C 109.5
H5A C5 H5C 109.5
H5B C5 H5C 109.5
N3 C6 H6A 109.5
N3 C6 H6B 109.5
H6A C6 H6B 109.5
N3 C6 H6C 109.5
H6A C6 H6C 109.5
H6B C6 H6C 109.5
N4 C7 H7A 109.5
N4 C7 H7B 109.5
H7A C7 H7B 109.5
N4 C7 H7C 109.5
H7A C7 H7C 109.5
H7B C7 H7C 109.5
N4 C8 H8A 109.5
N4 C8 H8B 109.5
H8A C8 H8B 109.5
N4 C8 H8C 109.5
H8A C8 H8C 109.5
H8B C8 H8C 109.5
N5 C9 H9A 109.5
N5 C9 H9B 109.5
H9A C9 H9B 109.5
N5 C9 H9C 109.5
H9A C9 H9C 109.5
H9B C9 H9C 109.5
N5 C10 H10A 109.5
N5 C10 H10B 109.5
H10A C10 H10B 109.5
N5 C10 H10C 109.5
H10A C10 H10C 109.5
H10B C10 H10C 109.5
C12' C11 C11' 56(6)
C12' C11' C12 126(6)
C12' C11' C11 38(4)
C12 C11' C11 156(5)
C12' C11' N6 63(4)
C12 C11' N6 73(3)
C11 C11' N6 83(4)
C11' C12 N6 61(3)
C11 C12' C11' 87(8)
C11 C12' N6 114(8)
C11' C12' N6 72(4)
C2 N1 C1 118.3(14)
C2 N1 H1D 107.7
C1 N1 H1D 107.7
C2 N1 H1E 107.7
C1 N1 H1E 107.7
H1D N1 H1E 107.1
C4 N2 C3 112.7(15)
C4 N2 H2D 109.1
C3 N2 H2D 109.1
C4 N2 H2E 109.1
C3 N2 H2E 109.1
H2D N2 H2E 107.8
C6 N3 C5 113(3)
C6 N3 H3D 108.9
C5 N3 H3D 108.9
C6 N3 H3E 108.9
C5 N3 H3E 108.9
H3D N3 H3E 107.7
C8 N4 C7 127(2)
C8 N4 H4D 105.6
C7 N4 H4D 105.6
C8 N4 H4E 105.6
C7 N4 H4E 105.6
H4D N4 H4E 106.1
C9 N5 C10 107(2)
C9 N5 H5D 110.4
C10 N5 H5D 110.4
C9 N5 H5E 110.4
C10 N5 H5E 110.4
H5D N5 H5E 108.6
C12' N6 C11' 45(3)
C12' N6 C12 86(3)
C11' N6 C12 46(2)

loop_
_geom_bond_atom_site_label_1
_geom_bond_atom_site_label_2
_geom_bond_distance
Mo1 O66 1.696(9)
Mo1 O44 1.849(8)
Mo1 O39 1.864(9)
Mo1 O67 1.916(8)
Mo1 O82 1.953(9)
Mo2 O56 1.676(9)
Mo2 O82 1.864(9)
Mo2 O58 1.868(9)
Mo2 O76 1.913(9)
Mo2 O35 1.933(8)
Mo3 O51 1.685(8)
Mo3 O40 1.876(9)
Mo3 O48 1.897(8)
Mo3 O67 1.906(8)
Mo3 O76 1.921(9)
Mo4 O31 1.687(8)
Mo4 O8 1.895(8)
Mo4 O17 1.900(8)
Mo4 O5 1.923(8)
Mo4 O48 1.964(8)
Mo4 O29 2.450(7)
Mo5 O34 1.645(9)
Mo5 O6 1.903(8)
Mo5 O9 1.914(7)
Mo5 O8 1.929(8)
Mo5 O40 1.980(8)
Mo5 O29 2.430(8)
Mo6 O16 1.670(8)
Mo6 O9 1.867(7)
Mo6 O2 1.903(8)
Mo6 O25 1.912(8)
Mo6 O39 1.990(8)
Mo6 O38 2.441(8)
Mo7 O42 1.682(8)
Mo7 O13 1.882(8)
Mo7 O1 1.918(8)
Mo7 O25 1.932(9)
Mo7 O44 1.998(9)
Mo7 O38 2.425(7)
Mo8 O30 1.697(9)
Mo8 O13 1.897(8)
Mo8 O21 1.921(8)
Mo8 O22 1.950(8)
Mo8 O58 1.966(8)
Mo8 O55 2.408(8)
Mo9 O23 1.698(9)
Mo9 O17 1.887(8)
Mo9 O22 1.910(8)
Mo9 O35 1.944(8)
Mo9 O10 1.951(7)
Mo9 O55 2.435(7)
Mo10 O27 1.662(9)
Mo10 O6 1.856(8)
Mo10 O4 1.881(7)
Mo10 O14 1.911(7)
Mo10 O7 2.094(8)
Mo10 O15 2.333(8)
Mo11 O41 1.706(8)
Mo11 O5 1.841(8)
Mo11 O37 1.879(8)
Mo11 O14 1.912(8)
Mo11 O53 2.143(8)
Mo11 O15 2.329(7)
Mo12 O19 1.686(9)
Mo12 O10 1.836(7)
Mo12 O37 1.887(8)
Mo12 O32 1.910(8)
Mo12 O47 2.144(7)
Mo12 O28 2.318(7)
Mo13 O12 1.664(8)
Mo13 O2 1.860(8)
Mo13 O4 1.883(7)
Mo13 O20 1.897(8)
Mo13 O24 2.078(8)
Mo13 O3 2.346(7)
Mo14 O33 1.692(8)
Mo14 O21 1.833(8)
Mo14 O11 1.889(8)
Mo14 O32 1.920(8)
Mo14 O36 2.081(7)
Mo14 O28 2.342(8)
Mo15 O78 1.686(11)
Mo15 O62 1.693(8)
Mo15 O77 1.898(9)
Mo15 O59 1.932(8)
Mo15 O54 2.232(8)
Mo15 O52 2.321(9)
Mo16 O73 1.679(11)
Mo16 O60 1.729(9)
Mo16 O77 1.906(9)
Mo16 O68 1.927(10)
Mo16 O70 2.329(10)
Mo16 O64 2.365(9)
Mo17 O69 1.690(10)
Mo17 O81 1.704(10)
Mo17 O63 1.895(10)
Mo17 O68 1.907(11)
Mo17 O70 2.320(9)
Mo17 O65 2.451(9)
Mo18 O74 1.675(10)
Mo18 O80 1.683(11)
Mo18 O63 1.893(10)
Mo18 O57 1.950(9)
Mo18 O26 2.279(8)
Mo18 O45 2.289(8)
Mo19 O61 1.712(9)
Mo19 O79 1.715(10)
Mo19 O50 1.881(9)
Mo19 O57 1.914(9)
Mo19 O49 2.317(9)
Mo19 O45 2.384(8)
Mo20 O75 1.686(9)
Mo20 O71 1.725(9)
Mo20 O50 1.889(9)
Mo20 O59 1.901(9)
Mo20 O52 2.365(8)
Mo20 O46 2.378(9)
Mo21 O43 1.674(8)
Mo21 O1 1.844(8)
Mo21 O11 1.869(9)
Mo21 O20 1.906(9)
Mo21 O18 2.062(8)
Mo21 O3 2.343(7)
P1 O38 1.511(8)
P1 O29 1.511(8)
P1 O55 1.517(8)
P1 H1 1.3272
P2 O15 1.515(8)
P2 O28 1.519(8)
P2 O3 1.523(8)
P2 H2 1.3467
P3 O72 1.477(9)
P3 O18 1.524(9)
P3 O24 1.542(9)
P3 H3 1.3475
P4 O54 1.503(9)
P4 O47 1.529(8)
P4 O36 1.545(8)
P4 H4 1.3344
P5 O26 1.513(9)
P5 O7 1.530(8)
P5 O53 1.533(9)
P5 H5 1.3556
P6 O45 1.507(9)
P6 O52 1.524(9)
P6 O70 1.527(9)
P6 H6 1.3424
O100 O102 1.01(4)
C1 N1 1.50(2)
C1 H1A 0.9600
C1 H1B 0.9600
C1 H1C 0.9600
C2 N1 1.41(2)
C2 H2A 0.9600
C2 H2B 0.9600
C2 H2C 0.9600
C3 N2 1.51(2)
C3 H3A 0.9600
C3 H3B 0.9600
C3 H3C 0.9600
C4 N2 1.45(2)
C4 H4A 0.9600
C4 H4B 0.9600
C4 H4C 0.9600
C5 N3 1.47(3)
C5 H5A 0.9600
C5 H5B 0.9600
C5 H5C 0.9600
C6 N3 1.43(4)
C6 H6A 0.9600
C6 H6B 0.9600
C6 H6C 0.9600
C7 N4 1.409(15)
C7 H7A 0.9600
C7 H7B 0.9600
C7 H7C 0.9600
C8 N4 1.355(16)
C8 H8A 0.9600
C8 H8B 0.9600
C8 H8C 0.9600
C9 N5 1.39(3)
C9 H9A 0.9600
C9 H9B 0.9600
C9 H9C 0.9600
C10 N5 1.60(3)
C10 H10A 0.9600
C10 H10B 0.9600
C10 H10C 0.9600
C11 C12' 0.87(8)
C11 C11' 1.43(7)
C11' C12' 1.18(6)
C11' C12 1.31(5)
C11' N6 1.59(5)
C12 N6 1.74(5)
C12' N6 1.49(6)
N1 H1D 0.9000
N1 H1E 0.9000
N2 H2D 0.9000
N2 H2E 0.9000
N3 H3D 0.9000
N3 H3E 0.9000
N4 H4D 0.9000
N4 H4E 0.9000
N5 H5D 0.9000
N5 H5E 0.9000
